data_7217214
loop_
_publ_author_name
'mathur, pavan'
'Kumar, Ravinder'

_publ_section_title
;
 Aerobic Oxidation of 1,10-Phenanthroline to Phen-dione Catalyzed by
 Copper(II) Complexes of a Benzimidazolyl Schiff Base
;
_journal_name_full 'RSC Advances'
_journal_paper_doi 10.1039/C4RA03651D
_journal_year 2014
_chemical_formula_moiety 'C21 H18 Cl Cu N3 O'
_chemical_formula_sum 'C21 H18 Cl Cu N3 O'
_chemical_formula_weight 427.37
_chemical_name_systematic
;
?
;
_space_group_IT_number 14
_symmetry_cell_setting monoclinic
_symmetry_space_group_name_Hall '-P 2ybc'
_symmetry_space_group_name_H-M 'P 1 21/c 1'
_atom_sites_solution_hydrogens geom
_atom_sites_solution_primary direct
_atom_sites_solution_secondary difmap
_audit_creation_method SHELXL-97
_cell_angle_alpha 90.00
_cell_angle_beta 106.423(8)
_cell_angle_gamma 90.00
_cell_formula_units_Z 4
_cell_length_a 8.2057(6)
_cell_length_b 23.5851(16)
_cell_length_c 9.7520(9)
_cell_measurement_temperature 298(2)
_cell_volume 1810.3(3)
_computing_structure_refinement 'SHELXL-97 (Sheldrick, 1997)'
_computing_structure_solution 'SHELXS-97 (Sheldrick, 1990)'
_diffrn_ambient_temperature 298(2)
_diffrn_measured_fraction_theta_full 0.999
_diffrn_measured_fraction_theta_max 0.999
_diffrn_radiation_monochromator graphite
_diffrn_radiation_source 'fine-focus sealed tube'
_diffrn_radiation_type MoK\a
_diffrn_radiation_wavelength 0.71073
_diffrn_reflns_av_R_equivalents 0.0559
_diffrn_reflns_av_sigmaI/netI 0.0506
_diffrn_reflns_limit_h_max 10
_diffrn_reflns_limit_h_min -10
_diffrn_reflns_limit_k_max 29
_diffrn_reflns_limit_k_min -29
_diffrn_reflns_limit_l_max 12
_diffrn_reflns_limit_l_min -10
_diffrn_reflns_number 15920
_diffrn_reflns_theta_full 26.00
_diffrn_reflns_theta_max 26.00
_diffrn_reflns_theta_min 3.00
_exptl_absorpt_coefficient_mu 1.370
_exptl_absorpt_correction_T_max 0.9223
_exptl_absorpt_correction_T_min 0.8751
_exptl_absorpt_correction_type multi-scan
_exptl_absorpt_process_details sadabs
_exptl_crystal_density_diffrn 1.568
_exptl_crystal_density_method 'not measured'
_exptl_crystal_F_000 876
_exptl_crystal_size_max 0.10
_exptl_crystal_size_mid 0.08
_exptl_crystal_size_min 0.06
_refine_diff_density_max 0.577
_refine_diff_density_min -0.320
_refine_diff_density_rms 0.082
_refine_ls_extinction_method none
_refine_ls_goodness_of_fit_ref 1.194
_refine_ls_hydrogen_treatment constr
_refine_ls_matrix_type full
_refine_ls_number_parameters 245
_refine_ls_number_reflns 3544
_refine_ls_number_restraints 0
_refine_ls_restrained_S_all 1.194
_refine_ls_R_factor_all 0.0772
_refine_ls_R_factor_gt 0.0617
_refine_ls_shift/su_max 0.002
_refine_ls_shift/su_mean 0.000
_refine_ls_structure_factor_coef Fsqd
_refine_ls_weighting_details 'calc w=1/[\s^2^(Fo^2^)+(0.0342P)^2^+3.5599P] where P=(Fo^2^+2Fc^2^)/3'
_refine_ls_weighting_scheme calc
_refine_ls_wR_factor_gt 0.1245
_refine_ls_wR_factor_ref 0.1302
_reflns_number_gt 2970
_reflns_number_total 3544
_reflns_threshold_expression >2sigma(I)
_cod_data_source_file c4ra03651d2.cif
_cod_data_source_block shelxl2
_cod_original_cell_volume 1810.3(2)
_cod_original_sg_symbol_H-M 'P 21/c'
_cod_database_code 7217214

loop_
_symmetry_equiv_pos_as_xyz
'x, y, z'
'-x, y+1/2, -z+1/2'
'-x, -y, -z'
'x, -y-1/2, z-1/2'

loop_
_atom_site_label
_atom_site_type_symbol
_atom_site_fract_x
_atom_site_fract_y
_atom_site_fract_z
_atom_site_U_iso_or_equiv
_atom_site_adp_type
_atom_site_occupancy
_atom_site_symmetry_multiplicity
_atom_site_calc_flag
_atom_site_refinement_flags
C1 C 0.3994(6) 0.12230(19) 0.4236(5) 0.0321(10) Uani 1 1 d .
C2 C 0.4893(6) 0.1597(2) 0.5284(6) 0.0397(12) Uani 1 1 d .
H2 H 0.5016 0.1530 0.6248 0.048 Uiso 1 1 calc R
C3 C 0.5594(6) 0.2070(2) 0.4841(6) 0.0469(13) Uani 1 1 d .
H3 H 0.6212 0.2323 0.5522 0.056 Uiso 1 1 calc R
C4 C 0.5397(7) 0.2178(2) 0.3398(7) 0.0532(15) Uani 1 1 d .
H4 H 0.5889 0.2501 0.3142 0.064 Uiso 1 1 calc R
C5 C 0.4492(7) 0.1818(2) 0.2339(6) 0.0457(13) Uani 1 1 d .
H5 H 0.4353 0.1891 0.1376 0.055 Uiso 1 1 calc R
C6 C 0.3805(6) 0.1343(2) 0.2790(5) 0.0338(11) Uani 1 1 d .
C7 C 0.2279(7) 0.0859(2) 0.0468(5) 0.0437(12) Uani 1 1 d .
H7A H 0.2586 0.0493 0.0188 0.066 Uiso 1 1 calc R
H7B H 0.2820 0.1149 0.0061 0.066 Uiso 1 1 calc R
H7C H 0.1069 0.0905 0.0133 0.066 Uiso 1 1 calc R
C8 C 0.2489(6) 0.05439(19) 0.2981(5) 0.0317(10) Uani 1 1 d .
C9 C 0.1485(6) 0.0020(2) 0.2583(5) 0.0355(11) Uani 1 1 d .
H9A H 0.1396 -0.0071 0.1595 0.043 Uiso 1 1 calc R
H9B H 0.0346 0.0085 0.2658 0.043 Uiso 1 1 calc R
C10 C 0.2263(6) -0.04782(19) 0.3520(5) 0.0342(11) Uani 1 1 d .
H10A H 0.1640 -0.0820 0.3137 0.041 Uiso 1 1 calc R
H10B H 0.3426 -0.0527 0.3490 0.041 Uiso 1 1 calc R
C11 C 0.1851(5) -0.08426(18) 0.5641(5) 0.0289(9) Uani 1 1 d .
H11 H 0.1435 -0.1153 0.5060 0.035 Uiso 1 1 calc R
C12 C 0.1971(5) -0.09061(18) 0.7127(5) 0.0280(9) Uani 1 1 d .
C13 C 0.1214(5) -0.13897(18) 0.7587(5) 0.0286(10) Uani 1 1 d .
C14 C 0.0031(6) -0.17469(19) 0.6648(5) 0.0351(11) Uani 1 1 d .
H14 H -0.0287 -0.1666 0.5675 0.042 Uiso 1 1 calc R
C15 C -0.0665(6) -0.2207(2) 0.7120(6) 0.0399(12) Uani 1 1 d .
H15 H -0.1419 -0.2440 0.6468 0.048 Uiso 1 1 calc R
C16 C -0.0244(7) -0.2330(2) 0.8583(6) 0.0472(13) Uani 1 1 d .
H16 H -0.0711 -0.2646 0.8904 0.057 Uiso 1 1 calc R
C17 C 0.0843(6) -0.1988(2) 0.9529(5) 0.0405(12) Uani 1 1 d .
H17 H 0.1095 -0.2065 1.0502 0.049 Uiso 1 1 calc R
C18 C 0.1600(6) -0.15163(19) 0.9058(5) 0.0334(10) Uani 1 1 d .
C19 C 0.2749(6) -0.1151(2) 1.0035(5) 0.0393(11) Uani 1 1 d .
H19 H 0.3053 -0.1240 1.1003 0.047 Uiso 1 1 calc R
C20 C 0.3411(6) -0.0683(2) 0.9616(5) 0.0353(11) Uani 1 1 d .
H20 H 0.4138 -0.0454 1.0296 0.042 Uiso 1 1 calc R
C21 C 0.3007(6) -0.05329(19) 0.8128(5) 0.0317(10) Uani 1 1 d .
N1 N 0.2834(5) 0.09057(16) 0.2032(4) 0.0344(9) Uani 1 1 d .
N2 N 0.3154(5) 0.07172(15) 0.4315(4) 0.0308(8) Uani 1 1 d .
N3 N 0.2250(5) -0.04069(15) 0.5018(4) 0.0327(9) Uani 1 1 d .
O1 O 0.3660(4) -0.00693(14) 0.7799(3) 0.0402(8) Uani 1 1 d .
Cl1 Cl 0.21068(18) 0.10915(5) 0.70358(13) 0.0457(3) Uani 1 1 d .
Cu1 Cu 0.28728(7) 0.03214(2) 0.60215(6) 0.03124(18) Uani 1 1 d .

loop_
_atom_site_aniso_label
_atom_site_aniso_U_11
_atom_site_aniso_U_22
_atom_site_aniso_U_33
_atom_site_aniso_U_23
_atom_site_aniso_U_13
_atom_site_aniso_U_12
C1 0.032(2) 0.035(2) 0.031(3) 0.0052(19) 0.011(2) 0.0041(19)
C2 0.043(3) 0.041(3) 0.038(3) 0.000(2) 0.015(2) 0.000(2)
C3 0.045(3) 0.040(3) 0.058(4) -0.003(3) 0.018(3) -0.010(2)
C4 0.057(3) 0.043(3) 0.070(4) 0.010(3) 0.035(3) -0.004(3)
C5 0.051(3) 0.053(3) 0.041(3) 0.012(2) 0.024(3) 0.005(3)
C6 0.031(2) 0.040(3) 0.035(3) 0.007(2) 0.015(2) 0.008(2)
C7 0.054(3) 0.056(3) 0.023(3) 0.004(2) 0.015(2) 0.008(3)
C8 0.034(2) 0.034(2) 0.030(3) 0.0008(19) 0.013(2) 0.0085(19)
C9 0.035(3) 0.050(3) 0.021(2) -0.005(2) 0.0055(19) 0.000(2)
C10 0.044(3) 0.033(3) 0.028(3) -0.0041(19) 0.016(2) -0.003(2)
C11 0.027(2) 0.032(2) 0.026(2) -0.0031(18) 0.0049(18) -0.0044(18)
C12 0.030(2) 0.032(2) 0.023(2) -0.0001(18) 0.0083(18) 0.0064(18)
C13 0.028(2) 0.030(2) 0.029(3) -0.0005(18) 0.0102(19) 0.0066(18)
C14 0.040(3) 0.036(3) 0.029(3) 0.002(2) 0.011(2) 0.001(2)
C15 0.037(3) 0.036(3) 0.048(3) -0.005(2) 0.015(2) -0.002(2)
C16 0.051(3) 0.037(3) 0.059(4) 0.013(3) 0.023(3) -0.001(2)
C17 0.042(3) 0.047(3) 0.033(3) 0.012(2) 0.011(2) 0.004(2)
C18 0.035(3) 0.034(2) 0.033(3) 0.0027(19) 0.013(2) 0.0067(19)
C19 0.047(3) 0.050(3) 0.020(2) 0.008(2) 0.007(2) 0.007(2)
C20 0.038(3) 0.039(3) 0.023(3) -0.003(2) -0.001(2) 0.003(2)
C21 0.032(2) 0.034(2) 0.029(3) 0.0012(19) 0.008(2) 0.0029(19)
N1 0.037(2) 0.044(2) 0.026(2) 0.0043(17) 0.0141(17) 0.0055(18)
N2 0.034(2) 0.035(2) 0.023(2) 0.0001(16) 0.0076(16) 0.0014(16)
N3 0.039(2) 0.036(2) 0.024(2) -0.0023(17) 0.0107(17) -0.0016(17)
O1 0.052(2) 0.0403(19) 0.0218(18) 0.0017(14) -0.0008(15) -0.0094(16)
Cl1 0.0684(9) 0.0435(7) 0.0276(7) -0.0025(5) 0.0171(6) 0.0047(6)
Cu1 0.0375(3) 0.0342(3) 0.0214(3) -0.0003(2) 0.0072(2) -0.0038(3)

loop_
_atom_type_symbol
_atom_type_description
_atom_type_scat_dispersion_real
_atom_type_scat_dispersion_imag
_atom_type_scat_source
C C 0.0033 0.0016 'International Tables Vol C Tables 4.2.6.8 and 6.1.1.4'
H H 0.0000 0.0000 'International Tables Vol C Tables 4.2.6.8 and 6.1.1.4'
N N 0.0061 0.0033 'International Tables Vol C Tables 4.2.6.8 and 6.1.1.4'
O O 0.0106 0.0060 'International Tables Vol C Tables 4.2.6.8 and 6.1.1.4'
Cl Cl 0.1484 0.1585 'International Tables Vol C Tables 4.2.6.8 and 6.1.1.4'
Cu Cu 0.3201 1.2651 'International Tables Vol C Tables 4.2.6.8 and 6.1.1.4'

loop_
_geom_angle_atom_site_label_1
_geom_angle_atom_site_label_2
_geom_angle_atom_site_label_3
_geom_angle
N2 C1 C2 132.1(4)
N2 C1 C6 108.2(4)
C2 C1 C6 119.7(4)
C3 C2 C1 117.6(5)
C3 C2 H2 121.2
C1 C2 H2 121.2
C2 C3 C4 121.6(5)
C2 C3 H3 119.2
C4 C3 H3 119.2
C5 C4 C3 121.8(5)
C5 C4 H4 119.1
C3 C4 H4 119.1
C4 C5 C6 116.3(5)
C4 C5 H5 121.9
C6 C5 H5 121.9
C5 C6 N1 131.3(5)
C5 C6 C1 123.0(5)
N1 C6 C1 105.7(4)
N1 C7 H7A 109.5
N1 C7 H7B 109.5
H7A C7 H7B 109.5
N1 C7 H7C 109.5
H7A C7 H7C 109.5
H7B C7 H7C 109.5
N2 C8 N1 111.8(4)
N2 C8 C9 124.2(4)
N1 C8 C9 124.1(4)
C8 C9 C10 112.5(4)
C8 C9 H9A 109.1
C10 C9 H9A 109.1
C8 C9 H9B 109.1
C10 C9 H9B 109.1
H9A C9 H9B 107.8
N3 C10 C9 112.9(4)
N3 C10 H10A 109.0
C9 C10 H10A 109.0
N3 C10 H10B 109.0
C9 C10 H10B 109.0
H10A C10 H10B 107.8
N3 C11 C12 127.5(4)
N3 C11 H11 116.2
C12 C11 H11 116.2
C21 C12 C13 120.8(4)
C21 C12 C11 119.4(4)
C13 C12 C11 119.3(4)
C14 C13 C18 116.7(4)
C14 C13 C12 123.6(4)
C18 C13 C12 119.7(4)
C15 C14 C13 122.2(5)
C15 C14 H14 118.9
C13 C14 H14 118.9
C14 C15 C16 120.1(5)
C14 C15 H15 119.9
C16 C15 H15 119.9
C17 C16 C15 119.7(5)
C17 C16 H16 120.1
C15 C16 H16 120.1
C16 C17 C18 120.9(5)
C16 C17 H17 119.5
C18 C17 H17 119.5
C13 C18 C17 120.3(4)
C13 C18 C19 117.8(4)
C17 C18 C19 121.9(4)
C20 C19 C18 122.8(4)
C20 C19 H19 118.6
C18 C19 H19 118.6
C19 C20 C21 120.8(4)
C19 C20 H20 119.6
C21 C20 H20 119.6
O1 C21 C12 124.5(4)
O1 C21 C20 117.6(4)
C12 C21 C20 117.9(4)
C8 N1 C6 107.8(4)
C8 N1 C7 127.1(4)
C6 N1 C7 125.0(4)
C8 N2 C1 106.5(4)
C8 N2 Cu1 124.5(3)
C1 N2 Cu1 129.0(3)
C11 N3 C10 116.9(4)
C11 N3 Cu1 121.9(3)
C10 N3 Cu1 121.2(3)
C21 O1 Cu1 125.1(3)
O1 Cu1 N3 90.21(14)
O1 Cu1 N2 154.51(15)
N3 Cu1 N2 93.96(15)
O1 Cu1 Cl1 93.19(11)
N3 Cu1 Cl1 149.26(12)
N2 Cu1 Cl1 95.91(11)

loop_
_geom_bond_atom_site_label_1
_geom_bond_atom_site_label_2
_geom_bond_distance
C1 N2 1.391(6)
C1 C2 1.393(7)
C1 C6 1.403(6)
C2 C3 1.380(7)
C2 H2 0.9300
C3 C4 1.393(8)
C3 H3 0.9300
C4 C5 1.380(8)
C4 H4 0.9300
C5 C6 1.381(7)
C5 H5 0.9300
C6 N1 1.383(6)
C7 N1 1.467(6)
C7 H7A 0.9600
C7 H7B 0.9600
C7 H7C 0.9600
C8 N2 1.325(6)
C8 N1 1.347(6)
C8 C9 1.475(6)
C9 C10 1.515(6)
C9 H9A 0.9700
C9 H9B 0.9700
C10 N3 1.474(6)
C10 H10A 0.9700
C10 H10B 0.9700
C11 N3 1.283(5)
C11 C12 1.432(6)
C11 H11 0.9300
C12 C21 1.408(6)
C12 C13 1.430(6)
C13 C14 1.410(6)
C13 C18 1.411(6)
C14 C15 1.366(6)
C14 H14 0.9300
C15 C16 1.400(7)
C15 H15 0.9300
C16 C17 1.353(7)
C16 H16 0.9300
C17 C18 1.413(6)
C17 H17 0.9300
C18 C19 1.425(7)
C19 C20 1.343(7)
C19 H19 0.9300
C20 C21 1.438(6)
C20 H20 0.9300
C21 O1 1.297(5)
N2 Cu1 1.978(4)
N3 Cu1 1.972(4)
O1 Cu1 1.907(3)
Cl1 Cu1 2.2414(13)

loop_
_geom_torsion_atom_site_label_1
_geom_torsion_atom_site_label_2
_geom_torsion_atom_site_label_3
_geom_torsion_atom_site_label_4
_geom_torsion
N2 C1 C2 C3 179.8(5)
C6 C1 C2 C3 -1.3(7)
C1 C2 C3 C4 0.9(7)
C2 C3 C4 C5 0.1(8)
C3 C4 C5 C6 -0.5(8)
C4 C5 C6 N1 179.4(5)
C4 C5 C6 C1 0.1(7)
N2 C1 C6 C5 -180.0(4)
C2 C1 C6 C5 0.8(7)
N2 C1 C6 N1 0.6(5)
C2 C1 C6 N1 -178.6(4)
N2 C8 C9 C10 -43.6(6)
N1 C8 C9 C10 136.7(4)
C8 C9 C10 N3 66.1(5)
N3 C11 C12 C21 -17.9(7)
N3 C11 C12 C13 170.1(4)
C21 C12 C13 C14 173.4(4)
C11 C12 C13 C14 -14.8(6)
C21 C12 C13 C18 -4.2(6)
C11 C12 C13 C18 167.6(4)
C18 C13 C14 C15 -2.6(6)
C12 C13 C14 C15 179.7(4)
C13 C14 C15 C16 1.7(7)
C14 C15 C16 C17 0.6(7)
C15 C16 C17 C18 -1.8(8)
C14 C13 C18 C17 1.4(6)
C12 C13 C18 C17 179.1(4)
C14 C13 C18 C19 -177.9(4)
C12 C13 C18 C19 -0.2(6)
C16 C17 C18 C13 0.8(7)
C16 C17 C18 C19 -180.0(5)
C13 C18 C19 C20 2.9(7)
C17 C18 C19 C20 -176.3(5)
C18 C19 C20 C21 -1.3(7)
C13 C12 C21 O1 -175.9(4)
C11 C12 C21 O1 12.2(7)
C13 C12 C21 C20 5.8(6)
C11 C12 C21 C20 -166.0(4)
C19 C20 C21 O1 178.5(4)
C19 C20 C21 C12 -3.2(7)
N2 C8 N1 C6 0.6(5)
C9 C8 N1 C6 -179.7(4)
N2 C8 N1 C7 -178.6(4)
C9 C8 N1 C7 1.1(7)
C5 C6 N1 C8 179.9(5)
C1 C6 N1 C8 -0.7(5)
C5 C6 N1 C7 -0.8(8)
C1 C6 N1 C7 178.5(4)
N1 C8 N2 C1 -0.3(5)
C9 C8 N2 C1 -180.0(4)
N1 C8 N2 Cu1 177.7(3)
C9 C8 N2 Cu1 -1.9(6)
C2 C1 N2 C8 178.8(5)
C6 C1 N2 C8 -0.2(5)
C2 C1 N2 Cu1 0.9(7)
C6 C1 N2 Cu1 -178.1(3)
C12 C11 N3 C10 170.7(4)
C12 C11 N3 Cu1 -7.9(6)
C9 C10 N3 C11 138.0(4)
C9 C10 N3 Cu1 -43.4(5)
C12 C21 O1 Cu1 19.3(6)
C20 C21 O1 Cu1 -162.5(3)
C21 O1 Cu1 N3 -33.7(4)
C21 O1 Cu1 N2 -133.4(4)
C21 O1 Cu1 Cl1 115.8(4)
C11 N3 Cu1 O1 27.5(4)
C10 N3 Cu1 O1 -151.1(3)
C11 N3 Cu1 N2 -177.7(3)
C10 N3 Cu1 N2 3.8(3)
C11 N3 Cu1 Cl1 -69.1(4)
C10 N3 Cu1 Cl1 112.3(3)
C8 N2 Cu1 O1 118.8(4)
C1 N2 Cu1 O1 -63.6(5)
C8 N2 Cu1 N3 20.0(4)
C1 N2 Cu1 N3 -162.4(4)
C8 N2 Cu1 Cl1 -130.8(3)
C1 N2 Cu1 Cl1 46.7(4)
